data_7003225
loop_
_publ_author_name
'Huang, Yong-Qing'
'Shen, Zhong-Liang'
'Okamura, Taka-aki'
'Wang, Yan'
'Wang, Xiao-Feng'
'Sun, Wei-Yin'
'Yu, Jin-Quan'
'Ueyama, Norikazu'

_publ_section_title
;
 Silver(i) complexes with oxazoline-containing tripodal ligands:
 structure variation via counter anions and reaction conditions
;
_journal_issue 2
_journal_name_full 'Dalton Transactions'
_journal_page_first 204
_journal_page_last 213
_journal_paper_doi 10.1039/b714502k
_journal_year 2008
_chemical_formula_moiety 'C30 H30 Ag2 Cl2 N6 O14 '
_chemical_formula_sum 'C30 H30 Ag2 Cl2 N6 O14'
_chemical_formula_weight 985.24
_chemical_name_common (Ag2(L)2)(ClO4)2
_chemical_name_systematic
;
[Ag2(L)2](ClO4)2
;
_space_group_IT_number 14
_symmetry_cell_setting monoclinic
_symmetry_Int_Tables_number 14
_symmetry_space_group_name_Hall '-P 2ybc'
_symmetry_space_group_name_H-M 'P 1 21/c 1'
_atom_sites_solution_hydrogens geom
_atom_sites_solution_primary direct
_atom_sites_solution_secondary difmap
_audit_creation_date 'Sat Apr 30 09:11:18 2005'
_audit_creation_method SHELXL-97
_cell_angle_alpha 90.00
_cell_angle_beta 109.670(9)
_cell_angle_gamma 90.00
_cell_formula_units_Z 4
_cell_length_a 14.177(3)
_cell_length_b 17.872(4)
_cell_length_c 14.392(4)
_cell_measurement_reflns_used 21365
_cell_measurement_temperature 200
_cell_measurement_theta_max 27.5
_cell_measurement_theta_min 3.0
_cell_volume 3433.7(14)
_computing_structure_refinement 'SHELXL-97 (Sheldrick, 1997)'
_computing_structure_solution 'SIR 92 (Altomare et al., 1994)'
_diffrn_ambient_temperature 200
_diffrn_detector_area_resol_mean 10.00
_diffrn_measured_fraction_theta_full 0.996
_diffrn_measured_fraction_theta_max 0.996
_diffrn_measurement_device_type 'Rigaku RAXIS-RAPID Imaging Plate'
_diffrn_measurement_method \w
_diffrn_radiation_monochromator graphite
_diffrn_radiation_source 'fine-focus sealed tube'
_diffrn_radiation_type MoK\a
_diffrn_radiation_wavelength 0.71075
_diffrn_reflns_av_R_equivalents 0.0505
_diffrn_reflns_av_sigmaI/netI 0.0389
_diffrn_reflns_limit_h_max 18
_diffrn_reflns_limit_h_min -17
_diffrn_reflns_limit_k_max 21
_diffrn_reflns_limit_k_min -23
_diffrn_reflns_limit_l_max 18
_diffrn_reflns_limit_l_min -18
_diffrn_reflns_number 33294
_diffrn_reflns_theta_full 27.48
_diffrn_reflns_theta_max 27.48
_diffrn_reflns_theta_min 3.01
_exptl_absorpt_coefficient_mu 1.376
_exptl_absorpt_correction_T_max 0.814
_exptl_absorpt_correction_T_min 0.748
_exptl_absorpt_correction_type multi-scan
_exptl_absorpt_process_details '(Higashi, 1995)'
_exptl_crystal_colour colorless
_exptl_crystal_density_diffrn 1.906
_exptl_crystal_density_method 'not measured'
_exptl_crystal_description block
_exptl_crystal_F_000 1968
_exptl_crystal_size_max 0.220
_exptl_crystal_size_mid 0.170
_exptl_crystal_size_min 0.150
_refine_diff_density_max 1.037
_refine_diff_density_min -0.796
_refine_diff_density_rms 0.095
_refine_ls_extinction_method none
_refine_ls_goodness_of_fit_ref 1.046
_refine_ls_hydrogen_treatment constr
_refine_ls_matrix_type full
_refine_ls_number_parameters 487
_refine_ls_number_reflns 7848
_refine_ls_number_restraints 0
_refine_ls_restrained_S_all 1.046
_refine_ls_R_factor_all 0.0485
_refine_ls_R_factor_gt 0.0368
_refine_ls_shift/su_max 0.002
_refine_ls_shift/su_mean 0.000
_refine_ls_structure_factor_coef Fsqd
_refine_ls_weighting_details 'calc w=1/[\s^2^(Fo^2^)+(0.0196P)^2^+5.8777P] where P=(Fo^2^+2Fc^2^)/3'
_refine_ls_weighting_scheme calc
_refine_ls_wR_factor_gt 0.0697
_refine_ls_wR_factor_ref 0.0737
_reflns_number_gt 6497
_reflns_number_total 7848
_reflns_threshold_expression I>2\s(I)
_cod_data_source_file b714502k.txt
_cod_data_source_block 6
_cod_original_cell_volume 3433.9(14)
_cod_original_sg_symbol_H-M 'P 21/c'
_cod_database_code 7003225

loop_
_symmetry_equiv_pos_as_xyz
'x, y, z'
'-x, y+1/2, -z+1/2'
'-x, -y, -z'
'x, -y-1/2, z-1/2'

loop_
_atom_site_label
_atom_site_type_symbol
_atom_site_fract_x
_atom_site_fract_y
_atom_site_fract_z
_atom_site_U_iso_or_equiv
_atom_site_adp_type
_atom_site_occupancy
_atom_site_symmetry_multiplicity
_atom_site_calc_flag
_atom_site_refinement_flags
_atom_site_disorder_assembly
_atom_site_disorder_group
Ag1 Ag 0.313493(18) 0.531234(14) 0.125758(19) 0.02971(7) Uani 1 1 d . . .
Ag2 Ag 0.223610(17) 0.396398(14) 0.323570(18) 0.02865(7) Uani 1 1 d . . .
Cl1 Cl 0.14908(6) 0.31752(5) 0.51730(6) 0.03077(18) Uani 1 1 d . . .
Cl2 Cl 0.35796(6) 0.66705(5) -0.05043(6) 0.03481(19) Uani 1 1 d . . .
O1 O 0.11923(16) 0.70905(12) 0.16792(18) 0.0325(5) Uani 1 1 d . . .
O3 O -0.24025(15) 0.64973(13) 0.09492(16) 0.0311(5) Uani 1 1 d . . .
O5 O -0.06784(16) 0.33431(12) 0.08935(17) 0.0316(5) Uani 1 1 d . . .
O11 O 0.14365(18) 0.24100(14) 0.54352(17) 0.0382(6) Uani 1 1 d . . .
O12 O 0.0608(2) 0.33363(19) 0.4333(2) 0.0673(9) Uani 1 1 d . . .
O13 O 0.2362(2) 0.33016(19) 0.4921(3) 0.0741(10) Uani 1 1 d . . .
O14 O 0.1481(2) 0.36577(15) 0.59613(19) 0.0468(7) Uani 1 1 d . . .
O21 O 0.4123(2) 0.62854(18) 0.0397(2) 0.0570(8) Uani 1 1 d . . .
O22 O 0.2991(3) 0.61376(19) -0.1201(3) 0.0728(10) Uani 1 1 d . . .
O23 O 0.4274(2) 0.70201(18) -0.0886(3) 0.0683(10) Uani 1 1 d . . .
O24 O 0.29281(19) 0.72154(16) -0.0324(2) 0.0528(7) Uani 1 1 d . . .
O101 O 0.62934(15) 0.54684(14) 0.35887(16) 0.0332(6) Uani 1 1 d . . .
O103 O 0.49521(16) 0.71219(14) 0.68067(17) 0.0356(6) Uani 1 1 d . . .
O105 O 0.19067(16) 0.59124(13) 0.49548(18) 0.0331(5) Uani 1 1 d . . .
N1 N 0.23533(18) 0.62442(14) 0.16718(18) 0.0221(5) Uani 1 1 d . . .
N3 N -0.29499(18) 0.56458(15) -0.02585(19) 0.0244(6) Uani 1 1 d . . .
N5 N 0.08148(18) 0.34687(14) 0.20871(18) 0.0241(5) Uani 1 1 d . . .
N101 N 0.48375(19) 0.51919(16) 0.24073(18) 0.0277(6) Uani 1 1 d . . .
N103 N 0.64511(18) 0.66984(15) 0.68414(18) 0.0250(6) Uani 1 1 d . . .
N105 N 0.17957(18) 0.50476(15) 0.37903(19) 0.0252(6) Uani 1 1 d . . .
C1 C 0.0598(2) 0.58440(16) 0.1316(2) 0.0199(6) Uani 1 1 d . . .
C2 C -0.0385(2) 0.61209(17) 0.1019(2) 0.0222(6) Uani 1 1 d . . .
H1 H -0.0501 0.6645 0.0978 0.027 Uiso 1 1 calc R . .
C3 C -0.1183(2) 0.56281(17) 0.0787(2) 0.0214(6) Uani 1 1 d . . .
C4 C -0.1023(2) 0.48607(17) 0.0877(2) 0.0228(6) Uani 1 1 d . . .
H2 H -0.1576 0.4526 0.0712 0.027 Uiso 1 1 calc R . .
C5 C -0.0044(2) 0.45832(17) 0.1213(2) 0.0204(6) Uani 1 1 d . . .
C6 C 0.0761(2) 0.50752(17) 0.1411(2) 0.0210(6) Uani 1 1 d . . .
H3 H 0.1425 0.4885 0.1612 0.025 Uiso 1 1 calc R . .
C11 C 0.1437(2) 0.63765(17) 0.1553(2) 0.0216(6) Uani 1 1 d . . .
C12 C 0.2907(2) 0.69573(18) 0.1974(2) 0.0293(7) Uani 1 1 d . . .
H4 H 0.3345 0.7058 0.1578 0.035 Uiso 1 1 calc R . .
H5 H 0.3321 0.6948 0.2682 0.035 Uiso 1 1 calc R . .
C13 C 0.2080(2) 0.75397(19) 0.1773(3) 0.0379(8) Uani 1 1 d . . .
H6 H 0.2217 0.7899 0.2327 0.045 Uiso 1 1 calc R . .
H7 H 0.2002 0.7818 0.1157 0.045 Uiso 1 1 calc R . .
C31 C -0.2218(2) 0.59103(17) 0.0449(2) 0.0216(6) Uani 1 1 d . . .
C32 C -0.3849(2) 0.60806(18) -0.0301(2) 0.0271(7) Uani 1 1 d . . .
H8 H -0.4331 0.5767 -0.0112 0.032 Uiso 1 1 calc R . .
H9 H -0.4185 0.6283 -0.0972 0.032 Uiso 1 1 calc R . .
C33 C -0.3446(2) 0.6708(2) 0.0438(3) 0.0357(8) Uani 1 1 d . . .
H10 H -0.3488 0.7195 0.0099 0.043 Uiso 1 1 calc R . .
H11 H -0.3821 0.6742 0.0905 0.043 Uiso 1 1 calc R . .
C51 C 0.0094(2) 0.37776(17) 0.1421(2) 0.0218(6) Uani 1 1 d . . .
C52 C 0.0530(2) 0.26750(18) 0.2126(2) 0.0297(7) Uani 1 1 d . . .
H12 H 0.0418 0.2564 0.2755 0.036 Uiso 1 1 calc R . .
H13 H 0.1057 0.2337 0.2060 0.036 Uiso 1 1 calc R . .
C53 C -0.0436(2) 0.25848(19) 0.1255(3) 0.0330(8) Uani 1 1 d . . .
H14 H -0.0333 0.2259 0.0742 0.040 Uiso 1 1 calc R . .
H15 H -0.0974 0.2370 0.1469 0.040 Uiso 1 1 calc R . .
C101 C 0.4821(2) 0.56639(17) 0.4001(2) 0.0193(6) Uani 1 1 d . . .
C102 C 0.5383(2) 0.60511(16) 0.4846(2) 0.0213(6) Uani 1 1 d . . .
H16 H 0.6070 0.6156 0.4961 0.026 Uiso 1 1 calc R . .
C103 C 0.4935(2) 0.62834(16) 0.5523(2) 0.0200(6) Uani 1 1 d . . .
C104 C 0.3929(2) 0.61329(16) 0.5357(2) 0.0217(6) Uani 1 1 d . . .
H17 H 0.3620 0.6310 0.5807 0.026 Uiso 1 1 calc R . .
C105 C 0.3377(2) 0.57243(16) 0.4533(2) 0.0204(6) Uani 1 1 d . . .
C106 C 0.3824(2) 0.54933(16) 0.3853(2) 0.0208(6) Uani 1 1 d . . .
H18 H 0.3444 0.5218 0.3286 0.025 Uiso 1 1 calc R . .
C111 C 0.5283(2) 0.54278(17) 0.3273(2) 0.0217(6) Uani 1 1 d . . .
C112 C 0.5631(2) 0.5011(2) 0.1978(3) 0.0400(9) Uani 1 1 d . . .
H19 H 0.5536 0.5305 0.1370 0.048 Uiso 1 1 calc R . .
H20 H 0.5623 0.4472 0.1819 0.048 Uiso 1 1 calc R . .
C113 C 0.6603(2) 0.5222(2) 0.2773(2) 0.0367(8) Uani 1 1 d . . .
H21 H 0.7058 0.4787 0.2966 0.044 Uiso 1 1 calc R . .
H22 H 0.6945 0.5630 0.2547 0.044 Uiso 1 1 calc R . .
C131 C 0.5507(2) 0.66970(17) 0.6415(2) 0.0221(6) Uani 1 1 d . . .
C132 C 0.6667(2) 0.7216(2) 0.7692(2) 0.0322(8) Uani 1 1 d . . .
H23 H 0.7132 0.7617 0.7650 0.039 Uiso 1 1 calc R . .
H24 H 0.6965 0.6945 0.8323 0.039 Uiso 1 1 calc R . .
C133 C 0.5643(2) 0.7540(2) 0.7611(2) 0.0316(7) Uani 1 1 d . . .
H25 H 0.5498 0.7464 0.8231 0.038 Uiso 1 1 calc R . .
H26 H 0.5611 0.8082 0.7459 0.038 Uiso 1 1 calc R . .
C151 C 0.2331(2) 0.55308(17) 0.4387(2) 0.0220(6) Uani 1 1 d . . .
C152 C 0.0772(2) 0.5112(2) 0.3852(3) 0.0306(7) Uani 1 1 d . . .
H27 H 0.0478 0.4613 0.3873 0.037 Uiso 1 1 calc R . .
H28 H 0.0323 0.5397 0.3285 0.037 Uiso 1 1 calc R . .
C153 C 0.0952(2) 0.5530(2) 0.4809(3) 0.0361(8) Uani 1 1 d . . .
H29 H 0.0409 0.5894 0.4752 0.043 Uiso 1 1 calc R . .
H30 H 0.1005 0.5181 0.5358 0.043 Uiso 1 1 calc R . .

loop_
_atom_site_aniso_label
_atom_site_aniso_U_11
_atom_site_aniso_U_22
_atom_site_aniso_U_33
_atom_site_aniso_U_23
_atom_site_aniso_U_13
_atom_site_aniso_U_12
Ag1 0.02580(13) 0.03017(14) 0.03453(14) -0.00697(11) 0.01194(10) 0.00050(10)
Ag2 0.02217(12) 0.03201(14) 0.02930(13) -0.00330(10) 0.00542(10) 0.00241(10)
Cl1 0.0332(4) 0.0327(4) 0.0288(4) 0.0005(3) 0.0134(3) -0.0035(3)
Cl2 0.0262(4) 0.0392(5) 0.0426(5) 0.0062(4) 0.0162(4) 0.0060(4)
O1 0.0212(11) 0.0208(12) 0.0535(15) -0.0083(10) 0.0100(11) -0.0021(9)
O3 0.0189(10) 0.0358(13) 0.0359(13) -0.0120(10) 0.0057(10) 0.0019(10)
O5 0.0237(11) 0.0233(12) 0.0386(13) -0.0014(10) -0.0016(10) -0.0038(9)
O11 0.0442(14) 0.0320(14) 0.0366(14) 0.0025(11) 0.0112(12) -0.0039(11)
O12 0.075(2) 0.071(2) 0.0374(16) 0.0066(15) -0.0052(15) 0.0193(18)
O13 0.064(2) 0.068(2) 0.117(3) -0.014(2) 0.066(2) -0.0200(17)
O14 0.0611(18) 0.0406(15) 0.0419(15) -0.0130(12) 0.0216(14) -0.0090(13)
O21 0.0436(16) 0.075(2) 0.0575(18) 0.0295(16) 0.0232(14) 0.0166(15)
O22 0.072(2) 0.067(2) 0.079(2) -0.0265(19) 0.0253(19) -0.0052(18)
O23 0.0453(16) 0.075(2) 0.101(3) 0.052(2) 0.0464(18) 0.0221(16)
O24 0.0327(14) 0.0564(18) 0.070(2) -0.0056(15) 0.0183(14) 0.0148(13)
O101 0.0163(10) 0.0568(16) 0.0274(12) -0.0109(11) 0.0089(9) -0.0035(10)
O103 0.0210(11) 0.0468(15) 0.0361(13) -0.0206(11) 0.0058(10) 0.0035(10)
O105 0.0220(11) 0.0370(14) 0.0459(14) -0.0154(11) 0.0187(11) -0.0065(10)
N1 0.0173(12) 0.0226(13) 0.0252(13) -0.0040(10) 0.0057(10) -0.0039(10)
N3 0.0180(12) 0.0258(14) 0.0271(14) -0.0022(11) 0.0046(11) 0.0027(11)
N5 0.0220(12) 0.0224(14) 0.0249(13) -0.0011(11) 0.0039(11) -0.0007(11)
N101 0.0223(13) 0.0401(17) 0.0204(13) -0.0038(12) 0.0069(11) 0.0030(12)
N103 0.0191(12) 0.0324(15) 0.0225(13) -0.0054(11) 0.0054(10) -0.0012(11)
N105 0.0163(12) 0.0321(15) 0.0275(14) -0.0037(11) 0.0079(11) -0.0018(11)
C1 0.0190(14) 0.0222(15) 0.0166(14) -0.0006(11) 0.0034(11) -0.0014(12)
C2 0.0199(14) 0.0228(16) 0.0210(14) -0.0017(12) 0.0029(12) 0.0015(12)
C3 0.0163(13) 0.0255(16) 0.0210(14) -0.0023(12) 0.0042(12) -0.0006(12)
C4 0.0170(14) 0.0264(16) 0.0216(15) -0.0012(12) 0.0022(12) -0.0034(12)
C5 0.0193(14) 0.0229(15) 0.0173(14) 0.0003(12) 0.0038(11) -0.0007(12)
C6 0.0163(13) 0.0277(16) 0.0172(14) 0.0021(12) 0.0031(11) 0.0009(12)
C11 0.0227(15) 0.0215(15) 0.0190(14) -0.0008(12) 0.0047(12) 0.0000(12)
C12 0.0240(16) 0.0269(17) 0.0358(18) -0.0054(14) 0.0084(14) -0.0089(13)
C13 0.0297(18) 0.0250(18) 0.055(2) -0.0054(16) 0.0097(17) -0.0104(15)
C31 0.0188(14) 0.0225(16) 0.0240(15) -0.0013(12) 0.0078(12) -0.0008(12)
C32 0.0159(14) 0.0294(17) 0.0335(17) -0.0021(14) 0.0051(13) 0.0012(13)
C33 0.0212(16) 0.035(2) 0.050(2) -0.0072(16) 0.0109(15) 0.0061(14)
C51 0.0180(14) 0.0234(16) 0.0247(15) -0.0022(12) 0.0081(12) -0.0033(12)
C52 0.0327(17) 0.0214(16) 0.0356(18) 0.0033(14) 0.0124(15) -0.0018(14)
C53 0.0275(17) 0.0240(17) 0.048(2) -0.0016(15) 0.0128(16) -0.0043(14)
C101 0.0167(13) 0.0226(15) 0.0181(14) 0.0043(11) 0.0050(11) 0.0018(12)
C102 0.0161(13) 0.0235(16) 0.0228(15) 0.0039(12) 0.0046(12) -0.0002(12)
C103 0.0182(14) 0.0198(15) 0.0202(14) -0.0003(11) 0.0042(12) 0.0010(12)
C104 0.0195(14) 0.0206(15) 0.0261(15) -0.0007(12) 0.0093(12) 0.0024(12)
C105 0.0156(13) 0.0196(15) 0.0252(15) 0.0042(12) 0.0060(12) 0.0017(11)
C106 0.0172(14) 0.0226(16) 0.0200(14) 0.0010(12) 0.0028(11) -0.0012(12)
C111 0.0168(13) 0.0253(16) 0.0231(15) 0.0032(12) 0.0068(12) -0.0005(12)
C112 0.0229(17) 0.067(3) 0.0299(19) -0.0112(18) 0.0087(15) 0.0035(17)
C113 0.0232(16) 0.059(2) 0.0313(18) -0.0115(17) 0.0130(14) -0.0027(16)
C131 0.0192(14) 0.0271(16) 0.0212(15) -0.0006(12) 0.0082(12) -0.0003(12)
C132 0.0276(16) 0.042(2) 0.0249(17) -0.0074(15) 0.0061(14) -0.0026(15)
C133 0.0305(17) 0.0343(19) 0.0291(17) -0.0086(14) 0.0088(14) -0.0017(15)
C151 0.0177(14) 0.0243(16) 0.0247(15) 0.0006(12) 0.0081(12) 0.0029(12)
C152 0.0172(15) 0.0357(19) 0.0400(19) -0.0034(15) 0.0111(14) -0.0024(14)
C153 0.0226(16) 0.041(2) 0.050(2) -0.0073(17) 0.0196(16) -0.0064(15)

loop_
_atom_type_symbol
_atom_type_description
_atom_type_scat_dispersion_real
_atom_type_scat_dispersion_imag
_atom_type_scat_source
Ag Ag -0.8971 1.1015 'International Tables Vol C Tables 4.2.6.8 and 6.1.1.4'
Cl Cl 0.1484 0.1585 'International Tables Vol C Tables 4.2.6.8 and 6.1.1.4'
O O 0.0106 0.0060 'International Tables Vol C Tables 4.2.6.8 and 6.1.1.4'
N N 0.0061 0.0033 'International Tables Vol C Tables 4.2.6.8 and 6.1.1.4'
C C 0.0033 0.0016 'International Tables Vol C Tables 4.2.6.8 and 6.1.1.4'
H H 0.0000 0.0000 'International Tables Vol C Tables 4.2.6.8 and 6.1.1.4'

loop_
_geom_angle_atom_site_label_1
_geom_angle_atom_site_label_2
_geom_angle_atom_site_label_3
_geom_angle
_geom_angle_site_symmetry_1
_geom_angle_site_symmetry_3
_geom_angle_publ_flag
N1 Ag1 N3 144.25(9) . 3_565 ?
N1 Ag1 N101 111.04(9) . . ?
N3 Ag1 N101 104.42(9) 3_565 . ?
N103 Ag2 N105 143.41(9) 3_666 . ?
N103 Ag2 N5 107.53(9) 3_666 . ?
N105 Ag2 N5 107.63(9) . . ?
O13 Cl1 O11 110.45(18) . . ?
O13 Cl1 O14 110.44(19) . . ?
O11 Cl1 O14 110.64(15) . . ?
O13 Cl1 O12 109.7(2) . . ?
O11 Cl1 O12 107.65(18) . . ?
O14 Cl1 O12 107.87(18) . . ?
O23 Cl2 O24 110.18(18) . . ?
O23 Cl2 O22 109.7(2) . . ?
O24 Cl2 O22 108.79(19) . . ?
O23 Cl2 O21 109.12(17) . . ?
O24 Cl2 O21 110.22(18) . . ?
O22 Cl2 O21 108.8(2) . . ?
C11 O1 C13 106.2(2) . . ?
C31 O3 C33 106.1(2) . . ?
C51 O5 C53 106.6(2) . . ?
C111 O101 C113 106.6(2) . . ?
C131 O103 C133 107.0(2) . . ?
C151 O105 C153 104.8(2) . . ?
C11 N1 C12 107.2(2) . . ?
C11 N1 Ag1 133.7(2) . . ?
C12 N1 Ag1 117.82(18) . . ?
C31 N3 C32 107.3(2) . . ?
C31 N3 Ag1 134.3(2) . 3_565 ?
C32 N3 Ag1 118.21(19) . 3_565 ?
C51 N5 C52 106.5(3) . . ?
C51 N5 Ag2 131.4(2) . . ?
C52 N5 Ag2 121.57(19) . . ?
C111 N101 C112 106.5(3) . . ?
C111 N101 Ag1 133.8(2) . . ?
C112 N101 Ag1 116.88(19) . . ?
C131 N103 C132 106.9(2) . . ?
C131 N103 Ag2 137.1(2) . 3_666 ?
C132 N103 Ag2 115.30(19) . 3_666 ?
C151 N105 C152 106.2(2) . . ?
C151 N105 Ag2 130.3(2) . . ?
C152 N105 Ag2 118.6(2) . . ?
C6 C1 C2 119.5(3) . . ?
C6 C1 C11 121.4(3) . . ?
C2 C1 C11 119.0(3) . . ?
C3 C2 C1 119.8(3) . . ?
C3 C2 H1 120.1 . . ?
C1 C2 H1 120.1 . . ?
C2 C3 C4 120.8(3) . . ?
C2 C3 C31 120.4(3) . . ?
C4 C3 C31 118.9(3) . . ?
C3 C4 C5 119.6(3) . . ?
C3 C4 H2 120.2 . . ?
C5 C4 H2 120.2 . . ?
C6 C5 C4 119.8(3) . . ?
C6 C5 C51 122.3(3) . . ?
C4 C5 C51 117.8(3) . . ?
C5 C6 C1 120.4(3) . . ?
C5 C6 H3 119.8 . . ?
C1 C6 H3 119.8 . . ?
N1 C11 O1 117.0(3) . . ?
N1 C11 C1 128.3(3) . . ?
O1 C11 C1 114.7(2) . . ?
N1 C12 C13 103.5(2) . . ?
N1 C12 H4 111.1 . . ?
C13 C12 H4 111.1 . . ?
N1 C12 H5 111.1 . . ?
C13 C12 H5 111.1 . . ?
H4 C12 H5 109.0 . . ?
O1 C13 C12 103.1(3) . . ?
O1 C13 H6 111.1 . . ?
C12 C13 H6 111.1 . . ?
O1 C13 H7 111.1 . . ?
C12 C13 H7 111.1 . . ?
H6 C13 H7 109.1 . . ?
N3 C31 O3 117.6(3) . . ?
N3 C31 C3 126.2(3) . . ?
O3 C31 C3 116.2(3) . . ?
N3 C32 C33 104.1(2) . . ?
N3 C32 H8 110.9 . . ?
C33 C32 H8 110.9 . . ?
N3 C32 H9 110.9 . . ?
C33 C32 H9 110.9 . . ?
H8 C32 H9 109.0 . . ?
O3 C33 C32 103.9(2) . . ?
O3 C33 H10 111.0 . . ?
C32 C33 H10 111.0 . . ?
O3 C33 H11 111.0 . . ?
C32 C33 H11 111.0 . . ?
H10 C33 H11 109.0 . . ?
N5 C51 O5 118.0(3) . . ?
N5 C51 C5 126.7(3) . . ?
O5 C51 C5 115.0(3) . . ?
N5 C52 C53 104.6(3) . . ?
N5 C52 H12 110.8 . . ?
C53 C52 H12 110.8 . . ?
N5 C52 H13 110.8 . . ?
C53 C52 H13 110.8 . . ?
H12 C52 H13 108.9 . . ?
O5 C53 C52 103.6(2) . . ?
O5 C53 H14 111.0 . . ?
C52 C53 H14 111.0 . . ?
O5 C53 H15 111.0 . . ?
C52 C53 H15 111.0 . . ?
H14 C53 H15 109.0 . . ?
C106 C101 C102 119.7(3) . . ?
C106 C101 C111 120.1(3) . . ?
C102 C101 C111 120.2(3) . . ?
C103 C102 C101 119.8(3) . . ?
C103 C102 H16 120.1 . . ?
C101 C102 H16 120.1 . . ?
C104 C103 C102 120.3(3) . . ?
C104 C103 C131 118.7(3) . . ?
C102 C103 C131 121.0(3) . . ?
C105 C104 C103 119.9(3) . . ?
C105 C104 H17 120.0 . . ?
C103 C104 H17 120.0 . . ?
C104 C105 C106 119.8(3) . . ?
C104 C105 C151 119.9(3) . . ?
C106 C105 C151 120.3(3) . . ?
C101 C106 C105 120.4(3) . . ?
C101 C106 H18 119.8 . . ?
C105 C106 H18 119.8 . . ?
N101 C111 O101 118.1(3) . . ?
N101 C111 C101 127.0(3) . . ?
O101 C111 C101 114.9(2) . . ?
N101 C112 C113 104.8(3) . . ?
N101 C112 H19 110.8 . . ?
C113 C112 H19 110.8 . . ?
N101 C112 H20 110.8 . . ?
C113 C112 H20 110.8 . . ?
H19 C112 H20 108.9 . . ?
O101 C113 C112 104.0(2) . . ?
O101 C113 H21 111.0 . . ?
C112 C113 H21 111.0 . . ?
O101 C113 H22 111.0 . . ?
C112 C113 H22 111.0 . . ?
H21 C113 H22 109.0 . . ?
N103 C131 O103 117.7(3) . . ?
N103 C131 C103 127.3(3) . . ?
O103 C131 C103 115.0(2) . . ?
N103 C132 C133 104.3(2) . . ?
N103 C132 H23 110.9 . . ?
C133 C132 H23 110.9 . . ?
N103 C132 H24 110.9 . . ?
C133 C132 H24 110.9 . . ?
H23 C132 H24 108.9 . . ?
O103 C133 C132 103.6(2) . . ?
O103 C133 H25 111.0 . . ?
C132 C133 H25 111.0 . . ?
O103 C133 H26 111.0 . . ?
C132 C133 H26 111.0 . . ?
H25 C133 H26 109.0 . . ?
N105 C151 O105 117.7(3) . . ?
N105 C151 C105 127.0(3) . . ?
O105 C151 C105 115.4(3) . . ?
N105 C152 C153 102.9(2) . . ?
N105 C152 H27 111.2 . . ?
C153 C152 H27 111.2 . . ?
N105 C152 H28 111.2 . . ?
C153 C152 H28 111.2 . . ?
H27 C152 H28 109.1 . . ?
O105 C153 C152 103.0(2) . . ?
O105 C153 H29 111.2 . . ?
C152 C153 H29 111.2 . . ?
O105 C153 H30 111.2 . . ?
C152 C153 H30 111.2 . . ?
H29 C153 H30 109.1 . . ?

loop_
_geom_bond_atom_site_label_1
_geom_bond_atom_site_label_2
_geom_bond_distance
_geom_bond_site_symmetry_2
_geom_bond_publ_flag
Ag1 N1 2.191(2) . ?
Ag1 N3 2.194(3) 3_565 ?
Ag1 N101 2.434(3) . ?
Ag2 N103 2.240(2) 3_666 ?
Ag2 N105 2.261(3) . ?
Ag2 N5 2.310(3) . ?
Cl1 O13 1.417(3) . ?
Cl1 O11 1.428(3) . ?
Cl1 O14 1.429(3) . ?
Cl1 O12 1.447(3) . ?
Cl2 O23 1.423(3) . ?
Cl2 O24 1.425(3) . ?
Cl2 O22 1.430(3) . ?
Cl2 O21 1.441(3) . ?
O1 C11 1.351(4) . ?
O1 C13 1.460(4) . ?
O3 C31 1.347(4) . ?
O3 C33 1.462(4) . ?
O5 C51 1.349(4) . ?
O5 C53 1.451(4) . ?
O101 C111 1.351(3) . ?
O101 C113 1.452(4) . ?
O103 C131 1.346(3) . ?
O103 C133 1.447(4) . ?
O105 C151 1.352(3) . ?
O105 C153 1.467(4) . ?
N1 C11 1.274(4) . ?
N1 C12 1.483(4) . ?
N3 C31 1.275(4) . ?
N3 C32 1.476(4) . ?
N3 Ag1 2.194(3) 3_565 ?
N5 C51 1.268(4) . ?
N5 C52 1.481(4) . ?
N101 C111 1.264(4) . ?
N101 C112 1.490(4) . ?
N103 C131 1.271(4) . ?
N103 C132 1.483(4) . ?
N103 Ag2 2.240(2) 3_666 ?
N105 C151 1.273(4) . ?
N105 C152 1.488(4) . ?
C1 C6 1.392(4) . ?
C1 C2 1.402(4) . ?
C1 C11 1.471(4) . ?
C2 C3 1.384(4) . ?
C2 H1 0.9500 . ?
C3 C4 1.389(4) . ?
C3 C31 1.471(4) . ?
C4 C5 1.399(4) . ?
C4 H2 0.9500 . ?
C5 C6 1.391(4) . ?
C5 C51 1.470(4) . ?
C6 H3 0.9500 . ?
C12 C13 1.521(5) . ?
C12 H4 0.9900 . ?
C12 H5 0.9900 . ?
C13 H6 0.9900 . ?
C13 H7 0.9900 . ?
C32 C33 1.519(5) . ?
C32 H8 0.9900 . ?
C32 H9 0.9900 . ?
C33 H10 0.9900 . ?
C33 H11 0.9900 . ?
C52 C53 1.522(5) . ?
C52 H12 0.9900 . ?
C52 H13 0.9900 . ?
C53 H14 0.9900 . ?
C53 H15 0.9900 . ?
C101 C106 1.391(4) . ?
C101 C102 1.393(4) . ?
C101 C111 1.472(4) . ?
C102 C103 1.392(4) . ?
C102 H16 0.9500 . ?
C103 C104 1.391(4) . ?
C103 C131 1.467(4) . ?
C104 C105 1.388(4) . ?
C104 H17 0.9500 . ?
C105 C106 1.394(4) . ?
C105 C151 1.468(4) . ?
C106 H18 0.9500 . ?
C112 C113 1.512(5) . ?
C112 H19 0.9900 . ?
C112 H20 0.9900 . ?
C113 H21 0.9900 . ?
C113 H22 0.9900 . ?
C132 C133 1.529(4) . ?
C132 H23 0.9900 . ?
C132 H24 0.9900 . ?
C133 H25 0.9900 . ?
C133 H26 0.9900 . ?
C152 C153 1.511(5) . ?
C152 H27 0.9900 . ?
C152 H28 0.9900 . ?
C153 H29 0.9900 . ?
C153 H30 0.9900 . ?

loop_
_geom_torsion_atom_site_label_1
_geom_torsion_atom_site_label_2
_geom_torsion_atom_site_label_3
_geom_torsion_atom_site_label_4
_geom_torsion
_geom_torsion_site_symmetry_1
_geom_torsion_site_symmetry_2
_geom_torsion_site_symmetry_3
_geom_torsion_site_symmetry_4
_geom_torsion_publ_flag
N3 Ag1 N1 C11 20.7(4) 3_565 . . . ?
N101 Ag1 N1 C11 -151.5(3) . . . . ?
N3 Ag1 N1 C12 -144.1(2) 3_565 . . . ?
N101 Ag1 N1 C12 43.7(2) . . . . ?
N103 Ag2 N5 C51 -130.5(3) 3_666 . . . ?
N105 Ag2 N5 C51 39.2(3) . . . . ?
N103 Ag2 N5 C52 58.8(2) 3_666 . . . ?
N105 Ag2 N5 C52 -131.4(2) . . . . ?
N1 Ag1 N101 C111 18.2(3) . . . . ?
N3 Ag1 N101 C111 -157.0(3) 3_565 . . . ?
N1 Ag1 N101 C112 -139.9(2) . . . . ?
N3 Ag1 N101 C112 44.8(3) 3_565 . . . ?
N103 Ag2 N105 C151 -12.7(4) 3_666 . . . ?
N5 Ag2 N105 C151 -176.1(3) . . . . ?
N103 Ag2 N105 C152 -164.1(2) 3_666 . . . ?
N5 Ag2 N105 C152 32.5(2) . . . . ?
C6 C1 C2 C3 -2.5(4) . . . . ?
C11 C1 C2 C3 179.5(3) . . . . ?
C1 C2 C3 C4 2.3(4) . . . . ?
C1 C2 C3 C31 -178.4(3) . . . . ?
C2 C3 C4 C5 0.4(4) . . . . ?
C31 C3 C4 C5 -179.0(3) . . . . ?
C3 C4 C5 C6 -2.8(4) . . . . ?
C3 C4 C5 C51 172.2(3) . . . . ?
C4 C5 C6 C1 2.6(4) . . . . ?
C51 C5 C6 C1 -172.2(3) . . . . ?
C2 C1 C6 C5 0.1(4) . . . . ?
C11 C1 C6 C5 177.9(3) . . . . ?
C12 N1 C11 O1 2.6(4) . . . . ?
Ag1 N1 C11 O1 -163.4(2) . . . . ?
C12 N1 C11 C1 -175.7(3) . . . . ?
Ag1 N1 C11 C1 18.3(5) . . . . ?
C13 O1 C11 N1 8.9(4) . . . . ?
C13 O1 C11 C1 -172.6(3) . . . . ?
C6 C1 C11 N1 15.0(5) . . . . ?
C2 C1 C11 N1 -167.1(3) . . . . ?
C6 C1 C11 O1 -163.4(3) . . . . ?
C2 C1 C11 O1 14.5(4) . . . . ?
C11 N1 C12 C13 -12.3(3) . . . . ?
Ag1 N1 C12 C13 156.3(2) . . . . ?
C11 O1 C13 C12 -15.6(3) . . . . ?
N1 C12 C13 O1 16.6(3) . . . . ?
C32 N3 C31 O3 -1.7(4) . . . . ?
Ag1 N3 C31 O3 -175.9(2) 3_565 . . . ?
C32 N3 C31 C3 177.4(3) . . . . ?
Ag1 N3 C31 C3 3.2(5) 3_565 . . . ?
C33 O3 C31 N3 -5.0(4) . . . . ?
C33 O3 C31 C3 175.9(3) . . . . ?
C2 C3 C31 N3 137.1(3) . . . . ?
C4 C3 C31 N3 -43.5(4) . . . . ?
C2 C3 C31 O3 -43.8(4) . . . . ?
C4 C3 C31 O3 135.5(3) . . . . ?
C31 N3 C32 C33 7.3(3) . . . . ?
Ag1 N3 C32 C33 -177.5(2) 3_565 . . . ?
C31 O3 C33 C32 9.0(3) . . . . ?
N3 C32 C33 O3 -9.7(3) . . . . ?
C52 N5 C51 O5 -4.0(4) . . . . ?
Ag2 N5 C51 O5 -175.69(19) . . . . ?
C52 N5 C51 C5 169.8(3) . . . . ?
Ag2 N5 C51 C5 -1.8(5) . . . . ?
C53 O5 C51 N5 -1.1(4) . . . . ?
C53 O5 C51 C5 -175.7(3) . . . . ?
C6 C5 C51 N5 28.5(5) . . . . ?
C4 C5 C51 N5 -146.4(3) . . . . ?
C6 C5 C51 O5 -157.4(3) . . . . ?
C4 C5 C51 O5 27.6(4) . . . . ?
C51 N5 C52 C53 7.1(3) . . . . ?
Ag2 N5 C52 C53 179.76(19) . . . . ?
C51 O5 C53 C52 5.5(3) . . . . ?
N5 C52 C53 O5 -7.5(3) . . . . ?
C106 C101 C102 C103 -1.9(4) . . . . ?
C111 C101 C102 C103 178.9(3) . . . . ?
C101 C102 C103 C104 -0.2(4) . . . . ?
C101 C102 C103 C131 -179.5(3) . . . . ?
C102 C103 C104 C105 2.5(4) . . . . ?
C131 C103 C104 C105 -178.2(3) . . . . ?
C103 C104 C105 C106 -2.7(4) . . . . ?
C103 C104 C105 C151 176.7(3) . . . . ?
C102 C101 C106 C105 1.7(4) . . . . ?
C111 C101 C106 C105 -179.1(3) . . . . ?
C104 C105 C106 C101 0.6(4) . . . . ?
C151 C105 C106 C101 -178.8(3) . . . . ?
C112 N101 C111 O101 0.6(4) . . . . ?
Ag1 N101 C111 O101 -159.1(2) . . . . ?
C112 N101 C111 C101 -178.8(3) . . . . ?
Ag1 N101 C111 C101 21.5(5) . . . . ?
C113 O101 C111 N101 1.0(4) . . . . ?
C113 O101 C111 C101 -179.5(3) . . . . ?
C106 C101 C111 N101 13.8(5) . . . . ?
C102 C101 C111 N101 -166.9(3) . . . . ?
C106 C101 C111 O101 -165.6(3) . . . . ?
C102 C101 C111 O101 13.6(4) . . . . ?
C111 N101 C112 C113 -1.9(4) . . . . ?
Ag1 N101 C112 C113 161.8(2) . . . . ?
C111 O101 C113 C112 -2.2(4) . . . . ?
N101 C112 C113 O101 2.5(4) . . . . ?
C132 N103 C131 O103 -1.0(4) . . . . ?
Ag2 N103 C131 O103 168.5(2) 3_666 . . . ?
C132 N103 C131 C103 178.5(3) . . . . ?
Ag2 N103 C131 C103 -11.9(5) 3_666 . . . ?
C133 O103 C131 N103 5.2(4) . . . . ?
C133 O103 C131 C103 -174.4(3) . . . . ?
C104 C103 C131 N103 157.5(3) . . . . ?
C102 C103 C131 N103 -23.2(5) . . . . ?
C104 C103 C131 O103 -23.0(4) . . . . ?
C102 C103 C131 O103 156.4(3) . . . . ?
C131 N103 C132 C133 -3.3(4) . . . . ?
Ag2 N103 C132 C133 -175.5(2) 3_666 . . . ?
C131 O103 C133 C132 -6.6(3) . . . . ?
N103 C132 C133 O103 6.0(3) . . . . ?
C152 N105 C151 O105 5.3(4) . . . . ?
Ag2 N105 C151 O105 -148.7(2) . . . . ?
C152 N105 C151 C105 -174.8(3) . . . . ?
Ag2 N105 C151 C105 31.2(5) . . . . ?
C153 O105 C151 N105 10.0(4) . . . . ?
C153 O105 C151 C105 -169.9(3) . . . . ?
C104 C105 C151 N105 -165.3(3) . . . . ?
C106 C105 C151 N105 14.1(5) . . . . ?
C104 C105 C151 O105 14.6(4) . . . . ?
C106 C105 C151 O105 -166.0(3) . . . . ?
C151 N105 C152 C153 -17.6(3) . . . . ?
Ag2 N105 C152 C153 140.0(2) . . . . ?
C151 O105 C153 C152 -20.0(3) . . . . ?
N105 C152 C153 O105 22.5(3) . . . . ?
